data_7116307
loop_
_publ_author_name
'Dethe, Dattatraya H.'
'Erande, Rohan D.'
'Mahapatra, Samarpita'
'Das, Saikat'
'B, Vijay Kumar'

_publ_section_title
;
 Protecting group free enantiospecific total syntheses of structurally
 diverse natural products of the tetrahydrocannabinoid family.
;
_journal_issue 14
_journal_name_full 'Chemical communications (Cambridge, England)'
_journal_page_first 2871
_journal_paper_doi 10.1039/c4cc08562k
_journal_volume 51
_journal_year 2015
_chemical_absolute_configuration rm
_chemical_compound_source --
_chemical_formula_moiety 'C24 H23 O4 '
_chemical_formula_sum 'C24 H24 O4'
_chemical_formula_weight 376.43
_chemical_melting_point 477.15
_chemical_name_common 30julb
_chemical_name_systematic 30julb
_space_group_IT_number 19
_symmetry_cell_setting orthorhombic
_symmetry_space_group_name_Hall 'P 2ac 2ab'
_symmetry_space_group_name_H-M 'P 21 21 21'
_atom_sites_solution_hydrogens geom
_atom_sites_solution_primary direct
_atom_sites_solution_secondary difmap
_audit_block_doi 10.5517/cc134zbk
_audit_creation_method SHELXL-97
_audit_update_record
;
2014-11-07 deposited with the CCDC.
2015-01-05 downloaded from the CCDC.
;
_cell_angle_alpha 90.00
_cell_angle_beta 90.00
_cell_angle_gamma 90.00
_cell_formula_units_Z 4
_cell_length_a 8.814(2)
_cell_length_b 9.199(3)
_cell_length_c 24.640(7)
_cell_measurement_reflns_used 4508
_cell_measurement_temperature 173(2)
_cell_measurement_theta_max 23.52
_cell_measurement_theta_min 2.36
_cell_volume 1997.8(10)
_computing_cell_refinement 'Bruker SAINT'
_computing_data_collection 'Bruker APEX2'
_computing_data_reduction 'Bruker SAINT'
_computing_molecular_graphics 'Bruker SHELXTL'
_computing_publication_material 'Bruker SHELXTL'
_computing_structure_refinement 'SHELXL-97 (Sheldrick, 1997)'
_computing_structure_solution 'SHELXS-97 (Sheldrick, 1990)'
_diffrn_ambient_temperature 173(2)
_diffrn_measured_fraction_theta_full 0.999
_diffrn_measured_fraction_theta_max 0.999
_diffrn_measurement_device_type 'Bruker APEX-II CCD'
_diffrn_measurement_method '\f and \w scans'
_diffrn_radiation_monochromator graphite
_diffrn_radiation_source 'fine-focus sealed tube'
_diffrn_radiation_type MoK\a
_diffrn_radiation_wavelength 0.71073
_diffrn_reflns_av_R_equivalents 0.0679
_diffrn_reflns_av_sigmaI/netI 0.0705
_diffrn_reflns_limit_h_max 10
_diffrn_reflns_limit_h_min -10
_diffrn_reflns_limit_k_max 11
_diffrn_reflns_limit_k_min -10
_diffrn_reflns_limit_l_max 29
_diffrn_reflns_limit_l_min -29
_diffrn_reflns_number 14292
_diffrn_reflns_theta_full 25.49
_diffrn_reflns_theta_max 25.49
_diffrn_reflns_theta_min 2.45
_exptl_absorpt_coefficient_mu 0.084
_exptl_absorpt_correction_T_max 0.9809
_exptl_absorpt_correction_T_min 0.9776
_exptl_absorpt_correction_type empirical
_exptl_absorpt_process_details sadabs
_exptl_crystal_colour yellow
_exptl_crystal_density_diffrn 1.252
_exptl_crystal_density_method 'not measured'
_exptl_crystal_description block
_exptl_crystal_F_000 800
_exptl_crystal_recrystallization_method 'Re-crystallisation from solvent: MeOH/CDCl3'
_exptl_crystal_size_max 0.27
_exptl_crystal_size_mid 0.25
_exptl_crystal_size_min 0.23
_refine_diff_density_max 0.189
_refine_diff_density_min -0.167
_refine_diff_density_rms 0.044
_refine_ls_abs_structure_details 'Flack H D (1983), Acta Cryst. A39, 876-881'
_refine_ls_abs_structure_Flack -0.4(15)
_refine_ls_extinction_method none
_refine_ls_goodness_of_fit_ref 1.083
_refine_ls_hydrogen_treatment mixed
_refine_ls_matrix_type full
_refine_ls_number_parameters 257
_refine_ls_number_reflns 3712
_refine_ls_number_restraints 0
_refine_ls_restrained_S_all 1.083
_refine_ls_R_factor_all 0.1000
_refine_ls_R_factor_gt 0.0526
_refine_ls_shift/su_max 0.000
_refine_ls_shift/su_mean 0.000
_refine_ls_structure_factor_coef Fsqd
_refine_ls_weighting_details 'calc w=1/[\s^2^(Fo^2^)+(0.0483P)^2^+0.1165P] where P=(Fo^2^+2Fc^2^)/3'
_refine_ls_weighting_scheme calc
_refine_ls_wR_factor_gt 0.1089
_refine_ls_wR_factor_ref 0.1227
_reflns_number_gt 2450
_reflns_number_total 3712
_reflns_threshold_expression >2sigma(I)
_cod_data_source_file c4cc08562k2.cif
_cod_data_source_block c:\docume~1\admini~1\desktop\rohan\30julb
_cod_depositor_comments
;
The following automatic conversions were performed:

'_chemical_melting_point' value '204 C' was changed to '477.15' - it
was converted from degrees Celsius(C) to
Kelvins(K).

'_symmetry_cell_setting' value 'Orthorhombic' changed to
'orthorhombic' according to
/usr/data/users/saulius/crontab/automatic-downloads/rss-feeds/RSC/lib/dictionaries/cif_core.dic
dictionary named 'cif_core.dic' version 2.4.2 from 2011-04-26.

Automatic conversion script
Id: cif_fix_values 2935 2014-11-11 08:27:57Z andrius 

 Adding full bibliography for 7116307.cif.
;
_cod_original_sg_symbol_H-M P2(1)2(1)2(1)
_cod_database_code 7116307

loop_
_symmetry_equiv_pos_as_xyz
'x, y, z'
'-x+1/2, -y, z+1/2'
'x+1/2, -y+1/2, -z'
'-x, y+1/2, -z+1/2'

loop_
_atom_site_label
_atom_site_type_symbol
_atom_site_fract_x
_atom_site_fract_y
_atom_site_fract_z
_atom_site_U_iso_or_equiv
_atom_site_adp_type
_atom_site_occupancy
_atom_site_symmetry_multiplicity
_atom_site_calc_flag
_atom_site_refinement_flags
O1 O 0.4933(2) 0.0689(2) 0.87915(7) 0.0557(6) Uani 1 1 d .
O2 O -0.1307(2) 0.3202(2) 0.89722(7) 0.0518(5) Uani 1 1 d .
O3 O -0.5176(2) 0.3036(3) 0.71058(8) 0.0597(6) Uani 1 1 d .
O4 O 0.1944(2) 0.3364(3) 0.74302(7) 0.0588(7) Uani 1 1 d .
H4 H 0.2877 0.3307 0.7363 0.071 Uiso 1 1 calc R
C1 C -0.2807(3) 0.2336(4) 0.64234(12) 0.0665(10) Uani 1 1 d .
H9 H -0.3640 0.2752 0.6210 0.100 Uiso 1 1 calc R
H8 H -0.3071 0.1344 0.6533 0.100 Uiso 1 1 calc R
H1 H -0.1882 0.2317 0.6203 0.100 Uiso 1 1 calc R
C2 C -0.2543(3) 0.3255(3) 0.69230(10) 0.0477(7) Uani 1 1 d .
H10 H -0.2199 0.4229 0.6792 0.057 Uiso 1 1 calc R
C3 C -0.1296(3) 0.2681(3) 0.72919(11) 0.0488(8) Uani 1 1 d .
H6 H -0.0333 0.2643 0.7086 0.059 Uiso 1 1 calc R
H7 H -0.1552 0.1677 0.7404 0.059 Uiso 1 1 calc R
C4 C -0.1067(3) 0.3610(3) 0.77974(10) 0.0431(7) Uani 1 1 d .
H5 H -0.0850 0.4629 0.7679 0.052 Uiso 1 1 calc R
C5 C 0.0220(3) 0.3109(3) 0.81545(10) 0.0412(7) Uani 1 1 d .
C6 C 0.0005(3) 0.2838(3) 0.87049(10) 0.0439(7) Uani 1 1 d .
C7 C 0.1117(3) 0.2182(3) 0.90248(11) 0.0487(7) Uani 1 1 d .
H20 H 0.0918 0.1946 0.9393 0.058 Uiso 1 1 calc R
C8 C 0.2519(3) 0.1881(3) 0.87947(10) 0.0436(7) Uani 1 1 d .
C9 C 0.3726(3) 0.1184(3) 0.91101(11) 0.0480(8) Uani 1 1 d .
C10 C 0.5985(4) 0.0148(3) 0.91509(12) 0.0520(8) Uani 1 1 d .
C11 C 0.7385(4) -0.0375(4) 0.90091(14) 0.0658(9) Uani 1 1 d .
H3 H 0.7712 -0.0421 0.8642 0.079 Uiso 1 1 calc R
C12 C 0.8295(4) -0.0836(4) 0.94364(16) 0.0746(11) Uani 1 1 d .
H2 H 0.9279 -0.1208 0.9363 0.089 Uiso 1 1 calc R
C13 C 0.7790(5) -0.0760(5) 0.99691(16) 0.0847(12) Uani 1 1 d .
H23 H 0.8429 -0.1107 1.0251 0.102 Uiso 1 1 calc R
C14 C 0.6400(5) -0.0200(4) 1.00994(15) 0.0832(12) Uani 1 1 d .
H22 H 0.6082 -0.0123 1.0467 0.100 Uiso 1 1 calc R
C15 C 0.5458(4) 0.0257(4) 0.96733(12) 0.0598(9) Uani 1 1 d .
C16 C 0.4006(4) 0.0944(4) 0.96319(12) 0.0642(9) Uani 1 1 d .
H21 H 0.3356 0.1186 0.9926 0.077 Uiso 1 1 calc R
C17 C -0.2319(3) 0.4221(3) 0.86911(11) 0.0474(7) Uani 1 1 d .
C18 C -0.2550(3) 0.3614(3) 0.81219(10) 0.0417(7) Uani 1 1 d .
H13 H -0.2857 0.2574 0.8166 0.050 Uiso 1 1 calc R
C19 C -0.3784(3) 0.4340(3) 0.77720(11) 0.0483(7) Uani 1 1 d .
H11 H -0.4758 0.4351 0.7972 0.058 Uiso 1 1 calc R
H12 H -0.3493 0.5358 0.7692 0.058 Uiso 1 1 calc R
C20 C -0.3962(3) 0.3513(3) 0.72529(11) 0.0448(7) Uani 1 1 d .
C21 C 0.1675(3) 0.2908(3) 0.79494(10) 0.0432(7) Uani 1 1 d .
C22 C 0.2799(3) 0.2283(3) 0.82611(10) 0.0470(7) Uani 1 1 d .
H24 H 0.3775 0.2126 0.8109 0.056 Uiso 1 1 calc R
C23 C -0.3749(3) 0.4201(4) 0.90327(12) 0.0628(9) Uani 1 1 d .
H16 H -0.3507 0.4509 0.9404 0.094 Uiso 1 1 calc R
H15 H -0.4167 0.3214 0.9040 0.094 Uiso 1 1 calc R
H14 H -0.4498 0.4867 0.8876 0.094 Uiso 1 1 calc R
C24 C -0.1612(4) 0.5726(3) 0.87021(13) 0.0636(9) Uani 1 1 d .
H19 H -0.0621 0.5698 0.8522 0.095 Uiso 1 1 calc R
H17 H -0.1482 0.6040 0.9079 0.095 Uiso 1 1 calc R
H18 H -0.2277 0.6412 0.8512 0.095 Uiso 1 1 calc R

loop_
_atom_site_aniso_label
_atom_site_aniso_U_11
_atom_site_aniso_U_22
_atom_site_aniso_U_33
_atom_site_aniso_U_23
_atom_site_aniso_U_13
_atom_site_aniso_U_12
O1 0.0510(13) 0.0662(14) 0.0498(11) -0.0057(10) -0.0058(10) 0.0149(12)
O2 0.0388(12) 0.0672(14) 0.0494(11) -0.0015(10) 0.0096(10) 0.0045(11)
O3 0.0276(11) 0.0940(17) 0.0575(12) -0.0017(12) -0.0016(10) -0.0049(11)
O4 0.0274(10) 0.0987(19) 0.0504(12) 0.0134(12) 0.0050(9) 0.0050(11)
C1 0.0406(18) 0.097(3) 0.0615(19) -0.0177(19) -0.0047(16) 0.0119(19)
C2 0.0299(15) 0.066(2) 0.0471(16) -0.0037(15) 0.0017(14) -0.0010(15)
C3 0.0279(15) 0.068(2) 0.0505(17) -0.0071(15) 0.0024(13) 0.0079(15)
C4 0.0276(14) 0.0534(18) 0.0485(16) -0.0011(14) 0.0049(14) 0.0009(14)
C5 0.0290(15) 0.0525(18) 0.0422(15) -0.0004(14) 0.0032(13) -0.0038(14)
C6 0.0333(16) 0.0532(18) 0.0453(15) -0.0026(14) 0.0050(14) 0.0000(15)
C7 0.0436(17) 0.060(2) 0.0425(15) 0.0006(15) 0.0021(15) -0.0014(16)
C8 0.0384(17) 0.0465(18) 0.0458(16) -0.0020(14) -0.0020(14) -0.0002(15)
C9 0.0392(18) 0.057(2) 0.0480(18) -0.0025(14) 0.0020(15) 0.0028(16)
C10 0.0452(19) 0.055(2) 0.0559(19) -0.0059(15) -0.0140(17) 0.0063(16)
C11 0.056(2) 0.069(2) 0.072(2) -0.0098(18) -0.008(2) 0.017(2)
C12 0.058(2) 0.073(3) 0.093(3) -0.013(2) -0.025(2) 0.022(2)
C13 0.078(3) 0.097(3) 0.079(3) 0.003(2) -0.026(2) 0.033(3)
C14 0.084(3) 0.098(3) 0.068(2) 0.007(2) -0.020(2) 0.021(3)
C15 0.056(2) 0.073(2) 0.0504(18) 0.0046(17) -0.0058(17) 0.0079(18)
C16 0.0484(19) 0.093(3) 0.0506(19) 0.0065(18) 0.0035(17) 0.0088(19)
C17 0.0331(15) 0.0534(19) 0.0558(17) 0.0011(15) 0.0063(14) 0.0061(15)
C18 0.0285(14) 0.0506(19) 0.0459(15) -0.0026(13) 0.0030(13) -0.0040(14)
C19 0.0296(15) 0.0552(19) 0.0603(18) -0.0046(16) 0.0050(14) 0.0066(15)
C20 0.0302(16) 0.0553(19) 0.0489(17) 0.0049(15) -0.0007(15) 0.0044(15)
C21 0.0335(16) 0.057(2) 0.0390(16) 0.0013(14) 0.0017(13) -0.0011(14)
C22 0.0320(15) 0.062(2) 0.0464(17) -0.0044(14) 0.0011(14) 0.0010(15)
C23 0.0427(18) 0.092(3) 0.0534(18) -0.0084(19) 0.0138(16) 0.0082(19)
C24 0.063(2) 0.054(2) 0.074(2) -0.0118(18) -0.0021(17) -0.0072(18)

loop_
_atom_type_symbol
_atom_type_description
_atom_type_scat_dispersion_real
_atom_type_scat_dispersion_imag
_atom_type_scat_source
C C 0.0033 0.0016 'International Tables Vol C Tables 4.2.6.8 and 6.1.1.4'
H H 0.0000 0.0000 'International Tables Vol C Tables 4.2.6.8 and 6.1.1.4'
O O 0.0106 0.0060 'International Tables Vol C Tables 4.2.6.8 and 6.1.1.4'

loop_
_geom_angle_atom_site_label_1
_geom_angle_atom_site_label_2
_geom_angle_atom_site_label_3
_geom_angle
C10 O1 C9 105.6(2)
C6 O2 C17 116.2(2)
C21 O4 H4 109.5
C2 C1 H9 109.5
C2 C1 H8 109.5
H9 C1 H8 109.5
C2 C1 H1 109.5
H9 C1 H1 109.5
H8 C1 H1 109.5
C20 C2 C1 113.5(2)
C20 C2 C3 109.3(2)
C1 C2 C3 113.8(3)
C20 C2 H10 106.5
C1 C2 H10 106.5
C3 C2 H10 106.5
C2 C3 C4 112.9(2)
C2 C3 H6 109.0
C4 C3 H6 109.0
C2 C3 H7 109.0
C4 C3 H7 109.0
H6 C3 H7 107.8
C5 C4 C3 113.9(2)
C5 C4 C18 109.8(2)
C3 C4 C18 108.3(2)
C5 C4 H5 108.2
C3 C4 H5 108.2
C18 C4 H5 108.2
C21 C5 C6 117.1(2)
C21 C5 C4 121.5(2)
C6 C5 C4 121.4(2)
O2 C6 C5 122.6(2)
O2 C6 C7 115.2(2)
C5 C6 C7 122.2(2)
C8 C7 C6 118.8(2)
C8 C7 H20 120.6
C6 C7 H20 120.6
C7 C8 C22 119.5(3)
C7 C8 C9 121.1(2)
C22 C8 C9 119.4(3)
C16 C9 O1 110.4(2)
C16 C9 C8 136.2(3)
O1 C9 C8 113.4(2)
C11 C10 C15 124.7(3)
C11 C10 O1 124.8(3)
C15 C10 O1 110.5(3)
C10 C11 C12 115.7(3)
C10 C11 H3 122.1
C12 C11 H3 122.1
C13 C12 C11 121.1(3)
C13 C12 H2 119.5
C11 C12 H2 119.5
C14 C13 C12 121.9(3)
C14 C13 H23 119.1
C12 C13 H23 119.1
C13 C14 C15 117.9(3)
C13 C14 H22 121.1
C15 C14 H22 121.1
C10 C15 C14 118.7(3)
C10 C15 C16 105.5(3)
C14 C15 C16 135.6(3)
C9 C16 C15 108.0(3)
C9 C16 H21 126.0
C15 C16 H21 126.0
O2 C17 C23 103.6(2)
O2 C17 C24 108.9(2)
C23 C17 C24 110.0(3)
O2 C17 C18 106.4(2)
C23 C17 C18 113.3(2)
C24 C17 C18 113.9(2)
C17 C18 C4 111.5(2)
C17 C18 C19 116.8(2)
C4 C18 C19 108.1(2)
C17 C18 H13 106.6
C4 C18 H13 106.6
C19 C18 H13 106.6
C20 C19 C18 109.4(2)
C20 C19 H11 109.8
C18 C19 H11 109.8
C20 C19 H12 109.8
C18 C19 H12 109.8
H11 C19 H12 108.2
O3 C20 C19 122.2(2)
O3 C20 C2 120.9(3)
C19 C20 C2 116.9(2)
O4 C21 C22 121.6(2)
O4 C21 C5 117.3(2)
C22 C21 C5 121.0(2)
C21 C22 C8 120.7(3)
C21 C22 H24 119.6
C8 C22 H24 119.6
C17 C23 H16 109.5
C17 C23 H15 109.5
H16 C23 H15 109.5
C17 C23 H14 109.5
H16 C23 H14 109.5
H15 C23 H14 109.5
C17 C24 H19 109.5
C17 C24 H17 109.5
H19 C24 H17 109.5
C17 C24 H18 109.5
H19 C24 H18 109.5
H17 C24 H18 109.5

loop_
_geom_bond_atom_site_label_1
_geom_bond_atom_site_label_2
_geom_bond_distance
O1 C10 1.375(3)
O1 C9 1.398(3)
O2 C6 1.372(3)
O2 C17 1.467(3)
O3 C20 1.212(3)
O4 C21 1.367(3)
O4 H4 0.8400
C1 C2 1.511(4)
C1 H9 0.9800
C1 H8 0.9800
C1 H1 0.9800
C2 C20 1.510(4)
C2 C3 1.521(4)
C2 H10 1.0000
C3 C4 1.524(4)
C3 H6 0.9900
C3 H7 0.9900
C4 C5 1.508(4)
C4 C18 1.532(3)
C4 H5 1.0000
C5 C21 1.391(3)
C5 C6 1.392(4)
C6 C7 1.395(4)
C7 C8 1.388(4)
C7 H20 0.9500
C8 C22 1.388(3)
C8 C9 1.465(4)
C9 C16 1.328(4)
C10 C11 1.370(4)
C10 C15 1.372(4)
C11 C12 1.390(4)
C11 H3 0.9500
C12 C13 1.388(5)
C12 H2 0.9500
C13 C14 1.368(5)
C13 H23 0.9500
C14 C15 1.403(4)
C14 H22 0.9500
C15 C16 1.431(4)
C16 H21 0.9500
C17 C23 1.516(4)
C17 C24 1.519(4)
C17 C18 1.523(4)
C18 C19 1.540(4)
C18 H13 1.0000
C19 C20 1.497(4)
C19 H11 0.9900
C19 H12 0.9900
C21 C22 1.379(4)
C22 H24 0.9500
C23 H16 0.9800
C23 H15 0.9800
C23 H14 0.9800
C24 H19 0.9800
C24 H17 0.9800
C24 H18 0.9800

loop_
_geom_torsion_atom_site_label_1
_geom_torsion_atom_site_label_2
_geom_torsion_atom_site_label_3
_geom_torsion_atom_site_label_4
_geom_torsion
C20 C2 C3 C4 -50.9(3)
C1 C2 C3 C4 -179.1(3)
C2 C3 C4 C5 -176.9(2)
C2 C3 C4 C18 60.7(3)
C3 C4 C5 C21 53.7(4)
C18 C4 C5 C21 175.4(3)
C3 C4 C5 C6 -126.7(3)
C18 C4 C5 C6 -5.1(4)
C17 O2 C6 C5 -15.3(4)
C17 O2 C6 C7 164.4(2)
C21 C5 C6 O2 169.9(3)
C4 C5 C6 O2 -9.6(4)
C21 C5 C6 C7 -9.7(4)
C4 C5 C6 C7 170.8(3)
O2 C6 C7 C8 -175.2(3)
C5 C6 C7 C8 4.5(4)
C6 C7 C8 C22 2.2(4)
C6 C7 C8 C9 -179.5(2)
C10 O1 C9 C16 -0.8(3)
C10 O1 C9 C8 176.7(2)
C7 C8 C9 C16 -15.9(5)
C22 C8 C9 C16 162.3(4)
C7 C8 C9 O1 167.4(3)
C22 C8 C9 O1 -14.4(4)
C9 O1 C10 C11 -176.2(3)
C9 O1 C10 C15 1.5(3)
C15 C10 C11 C12 0.9(5)
O1 C10 C11 C12 178.2(3)
C10 C11 C12 C13 0.1(5)
C11 C12 C13 C14 -1.7(6)
C12 C13 C14 C15 2.2(6)
C11 C10 C15 C14 -0.3(5)
O1 C10 C15 C14 -178.0(3)
C11 C10 C15 C16 176.1(3)
O1 C10 C15 C16 -1.5(4)
C13 C14 C15 C10 -1.2(6)
C13 C14 C15 C16 -176.4(4)
O1 C9 C16 C15 -0.1(4)
C8 C9 C16 C15 -176.8(3)
C10 C15 C16 C9 1.0(4)
C14 C15 C16 C9 176.6(4)
C6 O2 C17 C23 170.6(2)
C6 O2 C17 C24 -72.3(3)
C6 O2 C17 C18 50.9(3)
O2 C17 C18 C4 -65.0(3)
C23 C17 C18 C4 -178.2(2)
C24 C17 C18 C4 55.0(3)
O2 C17 C18 C19 170.0(2)
C23 C17 C18 C19 56.7(3)
C24 C17 C18 C19 -70.0(3)
C5 C4 C18 C17 42.0(3)
C3 C4 C18 C17 167.0(2)
C5 C4 C18 C19 171.8(2)
C3 C4 C18 C19 -63.3(3)
C17 C18 C19 C20 -174.2(2)
C4 C18 C19 C20 59.1(3)
C18 C19 C20 O3 124.9(3)
C18 C19 C20 C2 -53.4(3)
C1 C2 C20 O3 -1.8(4)
C3 C2 C20 O3 -130.1(3)
C1 C2 C20 C19 176.5(3)
C3 C2 C20 C19 48.2(4)
C6 C5 C21 O4 -171.1(3)
C4 C5 C21 O4 8.5(4)
C6 C5 C21 C22 8.4(4)
C4 C5 C21 C22 -172.0(3)
O4 C21 C22 C8 177.4(3)
C5 C21 C22 C8 -2.1(5)
C7 C8 C22 C21 -3.4(4)
C9 C8 C22 C21 178.3(3)
